data_2004640
loop_
_publ_author_name
'Beddoes, R. L.'
'Arshad, N.'
'Joule, J. A.'

_publ_contact_author
;
Prof John A. Joule
Department of Chemistry
University of Manchester
Oxford Road
Manchester M13 9PL
England
;
_publ_section_title
;
 The Zinc--Acetic Anhydride Reduction of Pyridines
;
_journal_issue 3
_journal_name_full 'Acta Crystallographica Section C'
_journal_page_first 654
_journal_page_last 656
_journal_paper_doi 10.1107/S0108270195013539
_journal_volume 52
_journal_year 1996
_chemical_formula_iupac 'C15 H15 N1 O2'
_chemical_formula_moiety 'C15 H15 N1 O2'
_chemical_formula_sum 'C15 H15 N O2'
_chemical_formula_weight 241.29
_chemical_melting_point 370
_chemical_name_systematic
;
1,4-diacetyl-1,4-dihydro-4-phenylpyridine
;
_space_group_IT_number 14
_symmetry_cell_setting monoclinic
_symmetry_space_group_name_Hall '-P 2ybc'
_symmetry_space_group_name_H-M 'P 1 21/c 1'
_audit_creation_method 'from TEXRAY.INF file'
_cell_angle_alpha 90
_cell_angle_beta 102.07(2)
_cell_angle_gamma 90
_cell_formula_units_Z 4
_cell_length_a 6.1621(9)
_cell_length_b 15.731(4)
_cell_length_c 13.708(4)
_cell_measurement_reflns_used 25
_cell_measurement_temperature 294
_cell_measurement_theta_max 54.43
_cell_measurement_theta_min 29.11
_cell_volume 1299.4(5)
_computing_cell_refinement 'MSC/AFC Diffractometer Control (1985)'
_computing_data_collection 'MSC/AFC Diffractometer Control (1985)'
_computing_data_reduction 'TEXSAN: PROCESS (MSC) (1985)'
_computing_publication_material 'TEXSAN: FINISH (MSC, 1985)'
_computing_structure_refinement 'TEXSAN: LS (MSC, 1985)'
_computing_structure_solution 'SHELXS86 (Sheldrick, 1986)'
_diffrn_ambient_temperature 294
_diffrn_measurement_device 'Rigaku AFC-5R'
_diffrn_measurement_method \w/2\q
_diffrn_radiation_monochromator graphite
_diffrn_radiation_source 'Rigaku rotating anode'
_diffrn_radiation_type CuK\a
_diffrn_radiation_wavelength 1.5418
_diffrn_reflns_av_R_equivalents 0.063
_diffrn_reflns_limit_h_max 6
_diffrn_reflns_limit_h_min -6
_diffrn_reflns_limit_k_max 15
_diffrn_reflns_limit_k_min -9
_diffrn_reflns_limit_l_max 13
_diffrn_reflns_limit_l_min -13
_diffrn_reflns_number 1848
_diffrn_reflns_theta_max 60.1
_diffrn_reflns_theta_min 2.5
_diffrn_standards_decay_% 3.66
_diffrn_standards_interval_count 150
_diffrn_standards_number 3
_exptl_absorpt_coefficient_mu 0.623
_exptl_absorpt_correction_type none
_exptl_crystal_colour colourless
_exptl_crystal_density_diffrn 1.233
_exptl_crystal_density_meas ?
_exptl_crystal_description prismatic
_exptl_crystal_F_000 512
_exptl_crystal_size_max 0.45
_exptl_crystal_size_mid 0.26
_exptl_crystal_size_min 0.20
_refine_diff_density_max 0.25
_refine_diff_density_min -0.20
_refine_ls_extinction_coef 32.64
_refine_ls_extinction_method 'Zachariasen type II, Gaussian isotropic'
_refine_ls_goodness_of_fit_obs 2.320
_refine_ls_hydrogen_treatment noref
_refine_ls_matrix_type full
_refine_ls_number_constraints 0
_refine_ls_number_parameters 164
_refine_ls_number_reflns 1227
_refine_ls_number_restraints 0
_refine_ls_R_factor_obs 0.066
_refine_ls_shift/esd_max 0.0001
_refine_ls_structure_factor_coef F
_refine_ls_weighting_scheme sigma
_refine_ls_wR_factor_obs 0.083
_reflns_number_observed 1227
_reflns_number_total 1683
_reflns_observed_criterion I>3\s(I)
_cod_data_source_file li1140.cif
_cod_data_source_block S436-1
_cod_original_cell_volume 1299.5(5)
_cod_original_sg_symbol_H-M 'P 21/c'
_cod_original_formula_sum 'C15 H15 N1 O2'
_cod_database_code 2004640

loop_
_symmetry_equiv_pos_as_xyz
+x,+y,+z
-x,1/2+y,1/2-z
-x,-y,-z
+x,1/2-y,1/2+z

loop_
_atom_site_aniso_label
_atom_site_aniso_U_11
_atom_site_aniso_U_22
_atom_site_aniso_U_33
_atom_site_aniso_U_12
_atom_site_aniso_U_13
_atom_site_aniso_U_23
O1 0.052(2) 0.176(4) 0.063(2) 0.045(2) 0.000(2) -0.016(2)
O2 0.084(2) 0.070(2) 0.070(2) -0.014(2) 0.030(2) -0.014(2)
N1 0.034(2) 0.059(2) 0.048(2) 0.0010(10) 0.0100(10) 0.005(2)
C1 0.034(2) 0.061(3) 0.041(2) 0.005(2) 0.009(2) 0.002(2)
C2 0.032(2) 0.060(3) 0.046(2) -0.002(2) 0.010(2) 0.001(2)
C3 0.031(2) 0.063(3) 0.045(2) 0.001(2) 0.015(2) 0.002(2)
C4 0.033(2) 0.064(3) 0.063(3) 0.003(2) 0.018(2) 0.014(2)
C5 0.041(2) 0.067(3) 0.060(3) 0.009(2) 0.026(2) 0.006(2)
C6 0.046(2) 0.078(3) 0.044(2) 0.015(2) 0.014(2) -0.002(2)
C7 0.080(3) 0.102(4) 0.050(3) 0.029(3) 0.011(2) 0.004(3)
C8 0.050(2) 0.059(3) 0.048(3) -0.001(2) 0.005(2) 0.014(2)
C9 0.066(3) 0.077(3) 0.072(3) -0.021(3) 0.008(2) 0.006(3)
C10 0.036(2) 0.053(3) 0.038(2) -0.001(2) 0.002(2) -0.005(2)
C11 0.043(2) 0.062(3) 0.069(3) 0.002(2) -0.004(2) 0.005(2)
C12 0.066(3) 0.085(4) 0.072(3) 0.010(3) -0.013(2) 0.010(3)
C13 0.103(4) 0.063(3) 0.058(3) 0.013(3) -0.005(3) 0.003(2)
C14 0.093(4) 0.065(3) 0.062(3) -0.014(3) -0.010(3) 0.000(3)
C15 0.056(3) 0.065(3) 0.052(3) -0.005(2) -0.011(2) 0.006(2)

loop_
_atom_site_label
_atom_site_fract_x
_atom_site_fract_y
_atom_site_fract_z
_atom_site_U_iso_or_equiv
_atom_site_thermal_displace_type
_atom_site_calc_flag
_atom_site_calc_attached_atom
O1 -0.2118(5) 0.3379(3) 0.1483(2) 0.0985(3) Uani ? ?
O2 0.2374(5) 0.5833(2) 0.4711(2) 0.0728(3) Uani ? ?
N1 0.2805(4) 0.4812(2) 0.3610(2) 0.0468(2) Uani ? ?
C1 0.1361(5) 0.3202(2) 0.2607(3) 0.0453(2) Uani ? ?
C2 0.0229(6) 0.3657(3) 0.3328(3) 0.0457(2) Uani ? ?
C3 0.0932(5) 0.4379(3) 0.3778(3) 0.0450(2) Uani ? ?
C4 0.3958(6) 0.4446(3) 0.2952(3) 0.0521(3) Uani ? ?
C5 0.3363(6) 0.3714(3) 0.2494(3) 0.0537(3) Uani ? ?
C6 -0.0253(6) 0.3137(3) 0.1579(3) 0.0552(3) Uani ? ?
C7 0.0578(8) 0.2784(3) 0.0724(3) 0.0778(3) Uani ? ?
C8 0.3410(7) 0.5576(3) 0.4114(3) 0.0534(3) Uani ? ?
C9 0.5334(7) 0.6048(3) 0.3892(3) 0.0723(3) Uani ? ?
C10 0.2007(5) 0.2309(2) 0.3021(3) 0.0433(3) Uani ? ?
C11 0.4072(6) 0.2146(3) 0.3595(3) 0.0602(3) Uani ? ?
C12 0.4614(8) 0.1361(3) 0.4002(4) 0.0785(3) Uani ? ?
C13 0.3115(9) 0.0717(3) 0.3838(3) 0.0776(3) Uani ? ?
C14 0.1024(8) 0.0868(3) 0.3277(4) 0.0772(3) Uani ? ?
C15 0.0499(7) 0.1662(3) 0.2873(3) 0.0607(3) Uani ? ?
H2 -0.1078 0.3409 0.3469 0.0549 Uiso calc C2
H3 0.0133 0.4614 0.4236 0.0542 Uiso calc C3
H4 0.5225 0.4732 0.2822 0.0626 Uiso calc C4
H5 0.4261 0.3497 0.2065 0.0645 Uiso calc C5
H7A -0.0269 0.2297 0.0474 0.0933 Uiso calc C7
H7B 0.0443 0.3200 0.0213 0.0933 Uiso calc C7
H7C 0.2093 0.2628 0.0937 0.0933 Uiso calc C7
H9A 0.6634 0.5708 0.4064 0.0871 Uiso calc C9
H9B 0.5541 0.6560 0.4268 0.0871 Uiso calc C9
H9C 0.5067 0.6180 0.3200 0.0871 Uiso calc C9
H11 0.5146 0.2588 0.3711 0.0724 Uiso calc C11
H12 0.6050 0.1268 0.4403 0.0941 Uiso calc C12
H13 0.3509 0.0168 0.4107 0.0932 Uiso calc C13
H14 -0.0055 0.0427 0.3170 0.0926 Uiso calc C14
H15 -0.0944 0.1762 0.2483 0.0730 Uiso calc C15

loop_
_atom_type_symbol
_atom_type_scat_dispersion_real
_atom_type_scat_dispersion_imag
_atom_type_scat_source
C 0.017 0.009 'International Tables'
H 0.000 0.000 'International Tables'
N 0.029 0.018 'International Tables'
O 0.047 0.032 'International Tables'

loop_
_geom_angle_atom_site_label_1
_geom_angle_atom_site_label_2
_geom_angle_atom_site_label_3
_geom_angle
_geom_angle_publ_flag
C3 N1 C4 117.2(3) yes
C3 N1 C8 118.8(3) yes
C4 N1 C8 124.0(3) yes
C2 C1 C5 108.4(3) yes
C2 C1 C6 109.4(3) yes
C2 C1 C10 108.1(3) yes
C5 C1 C6 109.0(3) yes
C5 C1 C10 111.8(3) yes
C6 C1 C10 110.1(3) yes
C1 C2 C3 124.3(3) yes
N1 C3 C2 122.9(3) yes
N1 C4 C5 122.7(3) yes
C1 C5 C4 124.5(3) yes
O1 C6 C1 120.0(3) yes
O1 C6 C7 121.1(4) yes
C1 C6 C7 118.8(3) yes
O2 C8 N1 119.9(4) yes
O2 C8 C9 122.0(4) yes
N1 C8 C9 118.1(4) yes
C1 C10 C11 121.4(3) ?
C1 C10 C15 120.8(3) ?
C11 C10 C15 117.8(4) ?
C10 C11 C12 121.4(4) ?
C11 C12 C13 120.5(4) ?
C12 C13 C14 119.2(4) ?
C13 C14 C15 119.7(4) ?
C10 C15 C14 121.5(4) ?

loop_
_geom_bond_atom_site_label_1
_geom_bond_atom_site_label_2
_geom_bond_distance
_geom_bond_publ_flag
O1 C6 1.192(4) yes
O2 C8 1.208(5) yes
N1 C3 1.400(4) yes
N1 C4 1.385(5) yes
N1 C8 1.398(5) yes
C1 C2 1.505(5) yes
C1 C5 1.508(5) yes
C1 C6 1.548(5) yes
C1 C10 1.537(5) yes
C2 C3 1.321(5) yes
C4 C5 1.325(5) yes
C6 C7 1.482(5) yes
C8 C9 1.484(5) yes
C10 C11 1.372(5) yes
C10 C15 1.365(5) yes
C11 C12 1.367(6) yes
C12 C13 1.358(6) yes
C13 C14 1.376(6) yes
C14 C15 1.377(6) yes
